data_2001147
loop_
_publ_author_name
'Fujita, T.'
'Ohba, S.'
'Nagamatsu, M.'
'Tokii, T.'
'Jury, C. F.'
'Steward, O. W.'
'Kato, M.'

_publ_section_title
;
 Dimeric copper(II) 2-methyl-2-phenylpropanoate adducts with water or
 2,6-lutidine and a monomeric copper(II) triphenylacetate adduct with
 2,6-lutidine
;
_journal_issue 12
_journal_name_full 'Acta Crystallographica Section C'
_journal_page_first 2095
_journal_page_last 2100
_journal_paper_doi 10.1107/S0108270193005359
_journal_volume 49
_journal_year 1993
_chemical_formula_moiety '2(C20 H24 Cu1 O5)'
_chemical_formula_sum 'C40 H48 Cu2 O10'
_chemical_formula_weight 815.91
_space_group_IT_number 2
_symmetry_cell_setting triclinic
_symmetry_space_group_name_Hall '-P 1'
_symmetry_space_group_name_H-M 'P -1'
_atom_type_scat_source IntTabIV
_cell_angle_alpha 95.49(2)
_cell_angle_beta 98.01(2)
_cell_angle_gamma 84.71(2)
_cell_formula_units_Z 1
_cell_length_a 11.782(2)
_cell_length_b 12.524(2)
_cell_length_c 7.041(2)
_cell_measurement_reflns_used 43
_cell_measurement_temperature 298(2)
_cell_measurement_theta_max 15
_cell_measurement_theta_min 10
_cell_volume 1020.8(4)
_diffrn_measurement_device 'Rigaku AFC-5 four circle'
_diffrn_measurement_method \q-2\q
_diffrn_radiation_type MoK\a
_diffrn_radiation_wavelength 0.71073
_diffrn_reflns_av_R_equivalents 0.011
_diffrn_reflns_limit_h_max 16
_diffrn_reflns_limit_h_min -16
_diffrn_reflns_limit_k_max 17
_diffrn_reflns_limit_k_min -17
_diffrn_reflns_limit_l_max 9
_diffrn_reflns_limit_l_min 0
_diffrn_reflns_number 6385
_diffrn_reflns_theta_max 30.0
_diffrn_standards_decay_% 0.964-1.020
_diffrn_standards_interval_count 100
_diffrn_standards_number 5
_exptl_absorpt_coefficient_mu 1.09
_exptl_absorpt_correction_T_max 0.795
_exptl_absorpt_correction_T_min 0.599
_exptl_absorpt_correction_type integration
_exptl_crystal_colour Green
_exptl_crystal_density_diffrn 1.33
_exptl_crystal_density_meas 1.33(2)
_exptl_crystal_description Prism
_exptl_crystal_size_max 0.55
_exptl_crystal_size_mid 0.45
_exptl_crystal_size_min 0.20
_refine_diff_density_max 0.62
_refine_diff_density_min -0.69
_refine_ls_extinction_method none
_refine_ls_goodness_of_fit_obs 1.94
_refine_ls_hydrogen_treatment refall
_refine_ls_number_parameters 332
_refine_ls_number_reflns 4584
_refine_ls_R_factor_obs 0.047
_refine_ls_shift/esd_max 0.28
_refine_ls_structure_factor_coef F
_refine_ls_weighting_details 'w = [\s^2^(|F~o~|) + (0.015|F~o~|)^2^]^-1^'
_refine_ls_weighting_scheme calc
_refine_ls_wR_factor_obs 0.054
_reflns_number_observed 4584
_reflns_number_total 5937
_reflns_observed_criterion |F~o~|>3\s(|F~o~|)
_cod_data_source_file as1036.cif
_cod_data_source_block as1036_structure_1_of_3
_cod_depositor_comments
;
The following automatic conversions were performed:

'_refine_ls_weighting_scheme' value '
w = [\s^2^(|F~o~|) + (0.015|F~o~|)^2^]^-1^' was changed to 'calc'.
New tag '_refine_ls_weighting_details' was created. The value of the
new tag was set to 'w = [\s^2^(|F~o~|) + (0.015|F~o~|)^2^]^-1^'.

Automatic conversion script
Id: cif_fix_values 3143 2015-03-26 13:38:13Z robertas 
;
_cod_database_code 2001147

loop_
_symmetry_equiv_pos_as_xyz
x,y,z
-x,-y,-z

loop_
_atom_site_label
_atom_site_fract_x
_atom_site_fract_y
_atom_site_fract_z
Cu .04106(3) .02864(2) -.14696(4)
O(1) .0201(2) -.11990(10) -.2552(3)
O(2) .1877(2) -.0221(2) -.0046(3)
O(3) .0438(2) .16980(10) -.0023(3)
O(4) -.1201(2) .0677(2) -.2517(3)
O(W) .1153(2) .0754(2) -.3829(3)
C(1) -.0152(2) -.1887(2) -.1627(4)
C(2) -.0244(2) -.3028(2) -.2636(4)
C(3) -.0132(3) -.3850(2) -.1139(5)
C(4) .0736(3) -.3285(3) -.3869(6)
C(5) -.1432(3) -.3037(2) -.3816(5)
C(6) -.1559(4) -.3351(3) -.5783(6)
C(7) -.2653(5) -.3366(4) -.6802(8)
C(8) -.3610(4) -.3116(4) -.5935(10)
C(9) -.3490(4) -.2774(4) -.4026(10)
C(10) -.2386(3) -.2734(3) -.2981(7)
C(11) .1997(2) -.0595(2) .1560(4)
C(12) .3219(2) -.1021(2) .2397(5)
C(13) .4119(3) -.0482(4) .1548(8)
C(14) .3403(3) -.0748(3) .4557(6)
C(15) .3299(2) -.2234(3) .1863(5)
C(16) .3587(5) -.2679(4) .0162(8)
C(17) .3697(6) -.3825(5) -.0269(9)
C(18) .3462(4) -.4418(4) .1063(10)
C(19) .3138(5) -.4028(4) .2702(12)
C(20) .3053(4) -.2942(3) .3114(10)
H(W)1 .078(2) .021(2) -.491(5)
H(W)2 .089(2) .152(2) -.415(5)
H(3)1 .063(3) -.388(3) -.046(5)
H(3)2 -.017(3) -.462(3) -.191(5)
H(3)3 -.069(2) -.368(2) -.023(4)
H(4)1 .080(3) -.409(3) -.467(5)
H(4)2 .072(3) -.279(3) -.486(5)
H(4)3 .145(3) -.317(3) -.294(5)
H(6) -.078(4) -.369(4) -.592(8)
H(7) -.272(4) -.395(4) -.764(7)
H(8) -.442(4) -.304(3) -.654(7)
H(9) -.421(3) -.256(3) -.326(6)
H(10) -.236(3) -.254(2) -.164(5)
H(13)1 .389(3) -.047(3) .014(6)
H(13)2 .413(3) .021(3) .168(5)
H(13)3 .478(3) -.074(3) .166(5)
H(14)1 .412(3) -.100(3) .516(5)
H(14)2 .342(3) -.002(3) .495(5)
H(14)3 .283(3) -.118(3) .511(5)
H(16) .413(3) -.223(3) -.023(6)
H(17) .382(4) -.412(3) -.135(7)
H(18) .349(4) -.531(4) .089(7)
H(19) .291(4) -.456(4) .382(7)
H(20) .256(4) -.257(3) .407(6)

loop_
_geom_angle_atom_site_label_1
_geom_angle_atom_site_label_2
_geom_angle_atom_site_label_3
_geom_angle_site_symmetry_3
_geom_angle
_geom_angle_publ_flag
O(1) Cu O(2) . 89.10(10) yes
O(1) Cu O(3) . 168.90(10) yes
O(1) Cu O(4) . 88.30(10) yes
O(1) Cu O(W) . 95.70(10) yes
O(2) Cu O(3) . 91.90(10) yes
O(2) Cu O(4) . 168.90(10) yes
O(2) Cu O(W) . 95.00(10) yes
O(3) Cu O(4) . 88.60(10) yes
O(3) Cu O(W) . 95.20(10) yes
O(4) Cu O(W) . 96.00(10) yes
Cu O(1) C(1) . 122.5(2) yes
Cu O(2) C(11) . 125.3(2) yes
Cu O(3) C(1) 2 123.8(2) yes
Cu O(4) C(11) 2 120.6(2) yes
O(1) C(1) O(3) 2 116.8(2) yes
O(1) C(1) O(2) 2 124.4(2) no
C(2) C(1) O(3) 2 118.8(2) no
C(1) C(2) C(3) . 110.0(2) no
C(1) C(2) C(4) . 108.9(2) no
C(1) C(2) C(5) . 106.8(2) no
C(3) C(2) C(4) . 108.7(2) no
C(3) C(2) C(5) . 109.5(2) no
C(4) C(2) C(5) . 113.0(3) no
C(2) C(5) C(6) . 121.0(3) no
C(2) C(5) C(10) . 120.7(3) no
C(6) C(5) C(10) . 118.3(3) no
C(5) C(6) C(7) . 119.4(4) no
C(6) C(7) C(8) . 122.0(5) no
C(7) C(8) C(9) . 118.8(5) no
C(8) C(9) C(10) . 119.8(5) no
C(5) C(10) C(9) . 121.6(4) no
O(2) C(11) C(12) . 117.7(2) no
O(2) C(11) O(4) 2 125.0(2) yes
C(12) C(11) O(4) 2 117.3(2) no
C(11) C(12) C(13) . 110.3(3) no
C(11) C(12) C(14) . 109.9(2) no
C(11) C(12) C(15) . 106.1(2) no
C(13) C(12) C(14) . 107.3(3) no
C(13) C(12) C(15) . 111.2(3) no
C(14) C(12) C(15) . 112.2(3) no
C(12) C(15) C(16) . 122.9(4) no
C(12) C(15) C(20) . 121.1(4) no
C(16) C(15) C(20) . 116.0(4) no
C(15) C(16) C(17) . 121.5(5) no
C(16) C(17) C(18) . 116.6(6) no
C(17) C(18) C(19) . 124.3(6) no
C(18) C(19) C(20) . 118.8(6) no
C(15) C(20) C(19) . 122.6(6) no

loop_
_geom_bond_atom_site_label_1
_geom_bond_atom_site_label_2
_geom_bond_site_symmetry_2
_geom_bond_distance
_geom_bond_publ_flag
Cu Cui . 2.5890(10) yes
Cu O(1) . 1.9660(10) yes
Cu O(2) . 1.957(2) yes
Cu O(3) . 1.9550(10) yes
Cu O(4) . 1.974(2) yes
Cu O(W) . 2.134(3) yes
O(1) C(1) . 1.260(3) yes
O(2) C(11) . 1.250(4) yes
O(3) C(1) 2 1.249(4) yes
O(4) C(11) 2 1.245(4) yes
C(1) C(2) . 1.540(4) no
C(2) C(3) . 1.527(4) no
C(2) C(4) . 1.532(5) no
C(2) C(5) . 1.525(4) no
C(5) C(6) . 1.394(5) no
C(5) C(10) . 1.348(5) no
C(6) C(7) . 1.386(7) no
C(7) C(8) . 1.354(8) no
C(8) C(9) . 1.363(10) no
C(9) C(10) . 1.405(6) no
C(11) C(12) . 1.545(3) no
C(12) C(13) . 1.524(6) no
C(12) C(14) . 1.516(5) no
C(12) C(15) . 1.527(4) no
C(15) C(16) . 1.346(7) no
C(15) C(20) . 1.384(7) no
C(16) C(17) . 1.436(8) no
C(17) C(18) . 1.323(10) no
C(18) C(19) . 1.303(10) no
C(19) C(20) . 1.361(6) no
O(W) O(1) 2_556 2.885(3) yes
O(W) O(4) 2_556 2.995(3) yes
